data_7110624
loop_
_publ_author_name
'Abram, Ulrich'
'Dell&#x2019;Amico, Daniela Belli'
'Calderazzo, Fausto'
'Porta, Cinzia Della'
'Merigo, Alessandra'
'Englert, Ulli'
'Marchetti, Fabio'

_publ_section_title
;
 Isotypical N,N-dialkylcarbamato lanthanide complexes covering a range of
 11 atomic numbers: direct experimental assessment of the lanthanide
 contraction in trivalent molecular compounds
;
_journal_issue 20
_journal_name_full 'Chemical Communications'
_journal_page_first 2053
_journal_paper_doi 10.1039/a904792a
_journal_year 1999
_chemical_formula_moiety 'Gd4 (O2 C N i-Pr2)12 '
_chemical_formula_sum 'C84 H168 Gd4 N12 O24'
_chemical_formula_weight 1179.65
_chemical_name_systematic
; 
Dodecakis(N,N-diisopropylcarbamato)tetragadolinium(iii) 
;
_space_group_IT_number 15
_symmetry_cell_setting monoclinic
_symmetry_space_group_name_Hall '-C 2yc'
_symmetry_space_group_name_H-M 'C 1 2/c 1'
_atom_sites_solution_hydrogens geom
_atom_sites_solution_primary patterson
_atom_sites_solution_secondary difmap
_audit_creation_method SHELXL
_cell_angle_alpha 90.00
_cell_angle_beta 107.52(1)
_cell_angle_gamma 90.00
_cell_formula_units_Z 4
_cell_length_a 29.041(8)
_cell_length_b 19.676(2)
_cell_length_c 23.170(8)
_cell_measurement_reflns_used 25
_cell_measurement_temperature 203
_cell_measurement_theta_max 13.64
_cell_measurement_theta_min 7.77
_cell_volume 12625(6)
_computing_cell_refinement cad4
_computing_data_collection cad4
_computing_data_reduction cad4,sdp
_computing_molecular_graphics SCHAKAL,ZORTEP
_computing_publication_material 'SHELXL-93 (Sheldrick, 1993)'
_computing_structure_refinement 'SHELXL-93 (Sheldrick, 1993)'
_computing_structure_solution 'SHELXS-86 (Sheldrick, 1990)'
_diffrn_ambient_temperature 203(2)
_diffrn_measurement_device cad4
_diffrn_measurement_method omega-scan
_diffrn_radiation_monochromator graphite
_diffrn_radiation_source 'fine-focus sealed tube'
_diffrn_radiation_type 'Mo K\a '
_diffrn_radiation_wavelength 0.70930
_diffrn_reflns_av_R_equivalents 0.0257
_diffrn_reflns_av_sigmaI/netI 0.0633
_diffrn_reflns_limit_h_max 40
_diffrn_reflns_limit_h_min -42
_diffrn_reflns_limit_k_max 11
_diffrn_reflns_limit_k_min 0
_diffrn_reflns_limit_l_max 33
_diffrn_reflns_limit_l_min -1
_diffrn_reflns_number 11961
_diffrn_reflns_theta_max 30.98
_diffrn_reflns_theta_min 3.14
_diffrn_standards_decay_% 16.6
_diffrn_standards_interval_count 300
_diffrn_standards_interval_time 3600
_diffrn_standards_number 3
_exptl_absorpt_coefficient_mu 2.132
_exptl_absorpt_correction_T_max 1.00
_exptl_absorpt_correction_T_min 0.511
_exptl_absorpt_correction_type difabs
_exptl_crystal_colour colourless
_exptl_crystal_density_diffrn 1.241
_exptl_crystal_description plate
_exptl_crystal_F_000 4816
_exptl_crystal_size_max 0.35
_exptl_crystal_size_mid 0.3
_exptl_crystal_size_min 0.1
_refine_diff_density_max 1.071
_refine_diff_density_min -1.074
_refine_diff_density_rms 0.097
_refine_ls_extinction_method none
_refine_ls_goodness_of_fit_all 1.056
_refine_ls_goodness_of_fit_obs 1.267
_refine_ls_hydrogen_treatment 'riding model'
_refine_ls_matrix_type full
_refine_ls_number_parameters 559
_refine_ls_number_reflns 11367
_refine_ls_number_restraints 0
_refine_ls_restrained_S_all 1.056
_refine_ls_restrained_S_obs 1.267
_refine_ls_R_factor_all 0.1033
_refine_ls_R_factor_obs 0.0489
_refine_ls_shift/esd_max 0.001
_refine_ls_shift/esd_mean 0.000
_refine_ls_structure_factor_coef Fsqd
_refine_ls_weighting_details 'w=1/[\s^2^(Fo^2^)+(0.0663P)^2^+0.0000P] where P=(Fo^2^+2Fc^2^)/3'
_refine_ls_weighting_scheme calc
_refine_ls_wR_factor_all 0.1332
_refine_ls_wR_factor_obs 0.1209
_reflns_number_observed 6713
_reflns_number_total 11367
_reflns_observed_criterion >2sigma(I)
_cod_data_source_file 904792asup1.cif
_cod_data_source_block squeeze
_cod_depositor_comments
;
The following automatic conversions were performed:

'_refine_ls_weighting_scheme' value 'calc
w=1/[\s^2^(Fo^2^)+(0.0663P)^2^+0.0000P] where P=(Fo^2^+2Fc^2^)/3' was
changed to 'calc'. New tag '_refine_ls_weighting_details' was
created. The value of the new tag was set to
'w=1/[\s^2^(Fo^2^)+(0.0663P)^2^+0.0000P] where P=(Fo^2^+2Fc^2^)/3'.

Automatic conversion script
Id: cif_fix_values 3143 2015-03-26 13:38:13Z robertas 
;
_cod_original_cell_volume 12624
_cod_original_sg_symbol_H-M C2/c
_cod_database_code 7110624

loop_
_symmetry_equiv_pos_as_xyz
'x, y, z'
'-x, y, -z+1/2'
'x+1/2, y+1/2, z'
'-x+1/2, y+1/2, -z+1/2'
'-x, -y, -z'
'x, -y, z-1/2'
'-x+1/2, -y+1/2, -z'
'x+1/2, -y+1/2, z-1/2'

loop_
_atom_site_aniso_label
_atom_site_aniso_U_11
_atom_site_aniso_U_22
_atom_site_aniso_U_33
_atom_site_aniso_U_23
_atom_site_aniso_U_13
_atom_site_aniso_U_12
Gd1 0.03530(14) 0.0374(5) 0.0394(2) -0.0058(2) 0.01288(11) -0.0002(2)
Gd2 0.03919(15) 0.0317(5) 0.03567(15) -0.0030(2) 0.00838(11) -0.0013(2)
O11 0.039(2) 0.034(5) 0.048(2) -0.011(2) 0.012(2) 0.001(2)
O12 0.038(2) 0.023(5) 0.039(2) 0.004(2) 0.013(2) -0.006(2)
N11 0.041(3) 0.022(6) 0.052(3) 0.010(3) 0.010(2) 0.005(3)
C11 0.039(3) 0.035(8) 0.033(3) -0.006(3) 0.005(2) 0.001(4)
C12 0.056(4) 0.025(8) 0.064(4) 0.008(4) 0.013(3) 0.000(4)
C13 0.036(3) 0.043(8) 0.062(4) 0.009(4) 0.012(3) -0.001(4)
C14 0.106(7) 0.044(10) 0.088(6) 0.003(6) 0.014(5) -0.014(6)
C15 0.045(4) 0.104(10) 0.072(5) 0.003(5) 0.000(3) -0.008(5)
C16 0.072(5) 0.057(10) 0.106(7) 0.009(6) 0.018(5) 0.038(5)
C17 0.065(4) 0.071(9) 0.063(4) 0.022(5) 0.021(3) 0.004(5)
O21 0.048(2) 0.012(5) 0.035(2) 0.006(2) 0.011(2) -0.000(2)
O22 0.041(2) 0.029(5) 0.044(2) -0.004(2) 0.010(2) -0.001(2)
N21 0.042(3) 0.032(6) 0.061(3) 0.015(3) 0.009(2) -0.007(3)
C21 0.048(3) 0.019(7) 0.040(3) -0.005(4) 0.011(3) -0.003(4)
C22 0.049(4) 0.070(9) 0.074(5) 0.020(5) 0.021(3) -0.007(4)
C23 0.057(4) 0.044(9) 0.081(5) 0.019(5) 0.024(4) 0.000(4)
C24 0.061(5) 0.113(12) 0.092(6) 0.008(6) 0.015(4) -0.032(6)
C25 0.086(6) 0.093(11) 0.102(7) 0.032(6) 0.047(5) 0.006(6)
C26 0.075(5) 0.100(10) 0.066(5) 0.031(5) 0.016(4) -0.020(6)
C27 0.092(6) 0.042(10) 0.102(7) 0.010(6) 0.009(5) -0.017(6)
O31 0.060(3) 0.047(5) 0.050(3) 0.004(3) 0.022(2) 0.009(3)
O32 0.060(3) 0.053(5) 0.042(2) -0.003(2) 0.010(2) -0.006(3)
N31 0.066(3) 0.084(7) 0.036(3) 0.003(3) 0.020(2) -0.001(4)
C31 0.061(4) 0.038(9) 0.045(3) -0.003(4) 0.017(3) 0.012(4)
C32 0.072(5) 0.157(12) 0.057(4) 0.023(6) 0.036(4) 0.020(6)
C33 0.088(6) 0.141(14) 0.033(4) -0.005(5) 0.011(3) 0.022(7)
C34 0.140(9) 0.115(13) 0.102(8) 0.016(8) 0.058(7) -0.009(8)
C35 0.102(7) 0.149(13) 0.131(9) 0.022(8) 0.079(7) 0.027(8)
C36 0.087(6) 0.124(11) 0.075(6) 0.014(6) -0.007(5) 0.019(7)
C37 0.145(10) 0.063(14) 0.106(8) -0.007(7) -0.007(7) -0.041(9)
O41 0.035(2) 0.049(5) 0.056(3) -0.008(3) 0.010(2) -0.010(2)
O42 0.039(2) 0.050(5) 0.055(3) -0.012(3) 0.011(2) -0.005(2)
N41 0.035(3) 0.057(7) 0.086(4) -0.010(4) 0.014(3) -0.008(3)
C41 0.035(3) 0.035(8) 0.072(5) 0.007(4) 0.019(3) -0.001(3)
C42 0.039(4) 0.104(13) 0.135(9) -0.005(8) 0.037(4) 0.014(5)
C43 0.028(3) 0.066(12) 0.177(11) -0.039(8) -0.022(5) 0.000(4)
C44 0.216(14) 0.120(15) 0.095(8) -0.015(8) 0.066(9) -0.001(10)
C45 0.353(26) 0.086(17) 0.208(16) -0.019(13) 0.165(17) 0.067(16)
C46 0.279(19) 0.198(19) 0.080(8) 0.018(10) 0.005(10) -0.126(17)
C47 0.294(20) 0.147(18) 0.133(11) -0.077(11) 0.116(12) -0.154(16)
O51 0.065(3) 0.028(5) 0.060(3) -0.002(3) 0.008(2) -0.011(3)
O52 0.082(4) 0.058(7) 0.050(3) -0.017(3) 0.006(2) -0.016(3)
N51 0.070(4) 0.036(10) 0.090(6) -0.022(5) 0.009(4) -0.006(5)
C51 0.055(4) 0.040(12) 0.088(7) -0.021(7) 0.024(4) -0.006(5)
C52 0.088(7) 0.024(13) 0.140(10) -0.019(8) 0.018(6) -0.009(6)
C53 0.111(8) 0.073(12) 0.132(9) -0.061(8) 0.005(7) -0.022(8)
C54 0.114(9) 0.107(14) 0.156(11) -0.024(9) -0.045(8) 0.006(8)
C55 0.239(17) 0.223(19) 0.129(10) -0.113(11) 0.111(11) -0.114(14)
C56 0.121(9) 0.046(13) 0.240(16) -0.037(10) 0.043(10) 0.002(8)
C57 0.091(7) 0.118(13) 0.154(10) -0.003(9) 0.028(7) -0.049(7)
O61 0.049(3) 0.090(7) 0.060(3) -0.025(3) 0.015(2) 0.012(3)
O62 0.067(3) 0.037(5) 0.078(3) -0.011(3) 0.019(3) 0.013(3)
N61 0.065(4) 0.127(13) 0.095(6) -0.059(6) -0.009(4) 0.044(6)
C61 0.047(4) 0.075(12) 0.076(6) -0.030(6) -0.002(4) 0.009(5)
C62 0.110(9) 0.326(27) 0.078(7) -0.097(11) -0.018(7) 0.114(12)
C63 0.110(9) 0.058(15) 0.163(12) -0.041(10) -0.018(8) 0.054(8)
C64 0.188(15) 0.031(16) 0.334(23) -0.069(15) -0.053(15) 0.029(10)
C65 0.163(11) 0.296(21) 0.092(8) -0.106(10) -0.030(7) 0.125(12)
C66 0.115(10) 0.404(30) 0.121(10) -0.050(14) 0.061(9) 0.056(15)
C67 0.122(9) 0.155(15) 0.137(10) -0.048(9) -0.017(7) 0.076(9)

loop_
_atom_site_label
_atom_site_type_symbol
_atom_site_fract_x
_atom_site_fract_y
_atom_site_fract_z
_atom_site_U_iso_or_equiv
_atom_site_thermal_displace_type
_atom_site_occupancy
_atom_site_calc_flag
_atom_site_refinement_flags
Gd1 Gd 0.070747(9) 0.19615(2) 0.206016(12) 0.0370(2) Uani 1 d .
Gd2 Gd 0.076185(10) 0.31128(2) 0.343920(12) 0.0362(2) Uani 1 d .
O11 O 0.00061(13) 0.1378(3) 0.1843(2) 0.0404(15) Uani 1 d .
O12 O 0.06334(13) 0.1954(2) 0.3065(2) 0.0329(14) Uani 1 d .
N11 N 0.0740(2) 0.0978(3) 0.3617(2) 0.039(2) Uani 1 d .
C11 C 0.0445(2) 0.1448(4) 0.3272(2) 0.037(2) Uani 1 d .
C12 C 0.0534(2) 0.0394(4) 0.3881(3) 0.050(2) Uani 1 d .
H12 H 0.0812(2) 0.0138(4) 0.4132(3) 0.060 Uiso 1 calc R
C13 C 0.1273(2) 0.1039(4) 0.3792(3) 0.048(2) Uani 1 d .
H13 H 0.1346(2) 0.1371(4) 0.3516(3) 0.057 Uiso 1 calc R
C14 C 0.0255(3) -0.0097(5) 0.3386(4) 0.083(3) Uani 1 d .
H14A H 0.0452(3) -0.0221(5) 0.3136(4) 0.124 Uiso 1 calc R
H14B H -0.0035(3) 0.0119(5) 0.3142(4) 0.124 Uiso 1 calc R
H14C H 0.0172(3) -0.0498(5) 0.3569(4) 0.124 Uiso 1 calc R
C15 C 0.1481(2) 0.1315(5) 0.4420(3) 0.078(3) Uani 1 d .
H15A H 0.1319(2) 0.1731(5) 0.4459(3) 0.116 Uiso 1 calc R
H15B H 0.1819(2) 0.1401(5) 0.4497(3) 0.116 Uiso 1 calc R
H15C H 0.1436(2) 0.0990(5) 0.4708(3) 0.116 Uiso 1 calc R
C16 C 0.1516(3) 0.0390(5) 0.3714(4) 0.080(3) Uani 1 d .
H16A H 0.1376(3) 0.0224(5) 0.3309(4) 0.120 Uiso 1 calc R
H16B H 0.1472(3) 0.0058(5) 0.3996(4) 0.120 Uiso 1 calc R
H16C H 0.1854(3) 0.0470(5) 0.3786(4) 0.120 Uiso 1 calc R
C17 C 0.0253(3) 0.0619(5) 0.4300(3) 0.066(3) Uani 1 d .
H17A H 0.0447(3) 0.0925(5) 0.4598(3) 0.099 Uiso 1 calc R
H17B H 0.0171(3) 0.0229(5) 0.4498(3) 0.099 Uiso 1 calc R
H17C H -0.0037(3) 0.0846(5) 0.4070(3) 0.099 Uiso 1 calc R
O21 O 0.06109(14) 0.3095(2) 0.2360(2) 0.0321(13) Uani 1 d .
O22 O 0.00389(13) 0.3675(2) 0.3188(2) 0.0385(14) Uani 1 d .
N21 N 0.0692(2) 0.4053(4) 0.1841(2) 0.046(2) Uani 1 d .
C21 C 0.0419(2) 0.3601(4) 0.2008(3) 0.037(2) Uani 1 d .
C22 C 0.1222(2) 0.3947(5) 0.2012(3) 0.064(3) Uani 1 d .
H22 H 0.1304(2) 0.3602(5) 0.2332(3) 0.077 Uiso 1 calc R
C23 C 0.0489(3) 0.4627(5) 0.1459(4) 0.060(3) Uani 1 d .
H23 H 0.0764(3) 0.4873(5) 0.1396(4) 0.072 Uiso 1 calc R
C24 C 0.1506(3) 0.4597(6) 0.2278(4) 0.090(4) Uani 1 d .
H24A H 0.1402(3) 0.4758(6) 0.2610(4) 0.136 Uiso 1 calc R
H24B H 0.1447(3) 0.4941(6) 0.1971(4) 0.136 Uiso 1 calc R
H24C H 0.1845(3) 0.4496(6) 0.2419(4) 0.136 Uiso 1 calc R
C25 C 0.1368(3) 0.3664(5) 0.1485(4) 0.090(3) Uani 1 d .
H25A H 0.1183(3) 0.3262(5) 0.1335(4) 0.134 Uiso 1 calc R
H25B H 0.1705(3) 0.3553(5) 0.1617(4) 0.134 Uiso 1 calc R
H25C H 0.1307(3) 0.3998(5) 0.1169(4) 0.134 Uiso 1 calc R
C26 C 0.0162(3) 0.4429(5) 0.0822(3) 0.082(3) Uani 1 d .
H26A H 0.0329(3) 0.4112(5) 0.0642(3) 0.123 Uiso 1 calc R
H26B H 0.0082(3) 0.4828(5) 0.0574(3) 0.123 Uiso 1 calc R
H26C H -0.0129(3) 0.4223(5) 0.0855(3) 0.123 Uiso 1 calc R
C27 C 0.0236(3) 0.5120(5) 0.1751(4) 0.084(3) Uani 1 d .
H27A H 0.0445(3) 0.5238(5) 0.2146(4) 0.125 Uiso 1 calc R
H27B H -0.0054(3) 0.4917(5) 0.1789(4) 0.125 Uiso 1 calc R
H27C H 0.0156(3) 0.5523(5) 0.1507(4) 0.125 Uiso 1 calc R
O31 O 0.0474(2) 0.2645(3) 0.4174(2) 0.0514(15) Uani 1 d .
O32 O 0.0321(2) 0.2450(3) 0.1154(2) 0.053(2) Uani 1 d .
N31 N 0.0070(2) 0.2463(4) 0.4850(2) 0.061(2) Uani 1 d .
C31 C 0.0068(2) 0.2520(4) 0.4265(3) 0.048(2) Uani 1 d .
C32 C -0.0378(3) 0.2202(6) 0.4971(4) 0.092(4) Uani 1 d .
H32 H -0.0586(3) 0.2049(6) 0.4577(4) 0.110 Uiso 1 calc R
C33 C 0.0489(3) 0.2690(7) 0.5370(3) 0.089(4) Uani 1 d .
H33 H 0.0362(3) 0.2630(7) 0.5713(3) 0.107 Uiso 1 calc R
C34 C -0.0305(4) 0.1592(6) 0.5365(5) 0.114(4) Uani 1 d .
H34A H -0.0134(4) 0.1251(6) 0.5214(5) 0.171 Uiso 1 calc R
H34B H -0.0613(4) 0.1415(6) 0.5365(5) 0.171 Uiso 1 calc R
H34C H -0.0121(4) 0.1713(6) 0.5770(5) 0.171 Uiso 1 calc R
C35 C -0.0655(4) 0.2814(6) 0.5149(5) 0.118(4) Uani 1 d .
H35A H -0.0681(4) 0.3178(6) 0.4864(5) 0.176 Uiso 1 calc R
H35B H -0.0481(4) 0.2970(6) 0.5547(5) 0.176 Uiso 1 calc R
H35C H -0.0972(4) 0.2670(6) 0.5143(5) 0.176 Uiso 1 calc R
C36 C 0.0898(3) 0.2183(6) 0.5515(4) 0.102(4) Uani 1 d .
H36A H 0.0769(3) 0.1731(6) 0.5473(4) 0.153 Uiso 1 calc R
H36B H 0.1100(3) 0.2252(6) 0.5922(4) 0.153 Uiso 1 calc R
H36C H 0.1085(3) 0.2245(6) 0.5240(4) 0.153 Uiso 1 calc R
C37 C 0.0597(4) 0.3412(6) 0.5402(5) 0.114(5) Uani 1 d .
H37A H 0.0301(4) 0.3665(6) 0.5297(5) 0.171 Uiso 1 calc R
H37B H 0.0773(4) 0.3520(6) 0.5123(5) 0.171 Uiso 1 calc R
H37C H 0.0788(4) 0.3527(6) 0.5805(5) 0.171 Uiso 1 calc R
O41 O 0.15174(13) 0.2795(3) 0.3420(2) 0.0477(14) Uani 1 d .
O42 O 0.14914(14) 0.2247(3) 0.2573(2) 0.0487(14) Uani 1 d .
N41 N 0.2212(2) 0.2455(3) 0.3261(3) 0.060(2) Uani 1 d .
C41 C 0.1715(2) 0.2497(4) 0.3079(3) 0.047(2) Uani 1 d .
C42 C 0.2461(3) 0.2102(7) 0.2866(5) 0.090(4) Uani 1 d .
H42 H 0.2785(3) 0.2218(7) 0.3129(5) 0.108 Uiso 1 calc R
C43 C 0.2494(2) 0.2780(6) 0.3870(6) 0.102(4) Uani 1 d .
H43 H 0.2206(2) 0.2879(6) 0.3993(6) 0.122 Uiso 1 calc R
C44 C 0.2508(5) 0.2510(7) 0.2374(5) 0.140(5) Uani 1 d .
H44A H 0.2435(5) 0.2975(7) 0.2437(5) 0.209 Uiso 1 calc R
H44B H 0.2288(5) 0.2349(7) 0.2001(5) 0.209 Uiso 1 calc R
H44C H 0.2833(5) 0.2480(7) 0.2354(5) 0.209 Uiso 1 calc R
C45 C 0.2530(7) 0.1405(8) 0.2972(7) 0.198(9) Uani 1 d .
H45A H 0.2470(7) 0.1290(8) 0.3345(7) 0.297 Uiso 1 calc R
H45B H 0.2857(7) 0.1288(8) 0.2997(7) 0.297 Uiso 1 calc R
H45C H 0.2312(7) 0.1158(8) 0.2645(7) 0.297 Uiso 1 calc R
C46 C 0.2694(6) 0.2312(9) 0.4349(5) 0.197(8) Uani 1 d .
H46A H 0.2537(6) 0.1880(9) 0.4251(5) 0.295 Uiso 1 calc R
H46B H 0.2648(6) 0.2481(9) 0.4716(5) 0.295 Uiso 1 calc R
H46C H 0.3033(6) 0.2260(9) 0.4404(5) 0.295 Uiso 1 calc R
C47 C 0.2612(6) 0.3499(8) 0.3805(6) 0.180(8) Uani 1 d .
H47A H 0.2410(6) 0.3670(8) 0.3425(6) 0.270 Uiso 1 calc R
H47B H 0.2945(6) 0.3536(8) 0.3818(6) 0.270 Uiso 1 calc R
H47C H 0.2558(6) 0.3759(8) 0.4129(6) 0.270 Uiso 1 calc R
O51 O 0.1001(2) 0.4254(3) 0.3362(2) 0.054(2) Uani 1 d .
O52 O 0.1204(2) 0.3781(4) 0.4269(2) 0.066(2) Uani 1 d .
N51 N 0.1395(2) 0.4903(6) 0.4177(3) 0.069(3) Uani 1 d .
C51 C 0.1203(3) 0.4285(7) 0.3934(4) 0.060(3) Uani 1 d .
C52 C 0.1355(4) 0.5496(7) 0.3805(6) 0.088(4) Uani 1 d .
H52 H 0.1152(4) 0.5365(7) 0.3400(6) 0.106 Uiso 1 calc R
C53 C 0.1658(4) 0.4921(7) 0.4841(5) 0.112(4) Uani 1 d .
H53 H 0.1772(4) 0.5391(7) 0.4920(5) 0.135 Uiso 1 calc R
C54 C 0.2122(4) 0.4492(6) 0.4972(5) 0.145(6) Uani 1 d .
H54A H 0.2294(4) 0.4613(6) 0.4693(5) 0.217 Uiso 1 calc R
H54B H 0.2038(4) 0.4019(6) 0.4927(5) 0.217 Uiso 1 calc R
H54C H 0.2322(4) 0.4577(6) 0.5378(5) 0.217 Uiso 1 calc R
C55 C 0.1327(6) 0.4818(8) 0.5227(5) 0.185(8) Uani 1 d .
H55A H 0.1055(6) 0.5119(8) 0.5092(5) 0.277 Uiso 1 calc R
H55B H 0.1499(6) 0.4914(8) 0.5642(5) 0.277 Uiso 1 calc R
H55C H 0.1216(6) 0.4356(8) 0.5191(5) 0.277 Uiso 1 calc R
C56 C 0.1091(4) 0.6069(6) 0.4008(6) 0.139(5) Uani 1 d .
H56A H 0.0788(4) 0.5905(6) 0.4038(6) 0.208 Uiso 1 calc R
H56B H 0.1035(4) 0.6431(6) 0.3718(6) 0.208 Uiso 1 calc R
H56C H 0.1284(4) 0.6233(6) 0.4395(6) 0.208 Uiso 1 calc R
C57 C 0.1842(3) 0.5687(6) 0.3738(5) 0.123(5) Uani 1 d .
H57A H 0.1984(3) 0.5297(6) 0.3611(5) 0.185 Uiso 1 calc R
H57B H 0.2050(3) 0.5845(6) 0.4120(5) 0.185 Uiso 1 calc R
H57C H 0.1800(3) 0.6041(6) 0.3442(5) 0.185 Uiso 1 calc R
O61 O 0.1058(2) 0.1327(4) 0.1458(2) 0.067(2) Uani 1 d .
O62 O 0.1009(2) 0.0840(3) 0.2290(2) 0.061(2) Uani 1 d .
N61 N 0.1386(3) 0.0262(6) 0.1696(4) 0.103(4) Uani 1 d .
C61 C 0.1141(3) 0.0809(6) 0.1821(4) 0.070(3) Uani 1 d .
C62 C 0.1559(4) 0.0224(10) 0.1181(5) 0.182(10) Uani 1 d .
H62 H 0.1732(4) -0.0210(10) 0.1220(5) 0.218 Uiso 1 calc R
C63 C 0.1474(4) -0.0306(8) 0.2108(6) 0.124(5) Uani 1 d .
H63 H 0.1313(4) -0.0220(8) 0.2416(6) 0.148 Uiso 1 calc R
C64 C 0.1270(5) -0.0928(7) 0.1776(9) 0.213(10) Uani 1 d .
H64A H 0.0931(5) -0.0865(7) 0.1581(9) 0.320 Uiso 1 calc R
H64B H 0.1316(5) -0.1302(7) 0.2054(9) 0.320 Uiso 1 calc R
H64C H 0.1429(5) -0.1024(7) 0.1477(9) 0.320 Uiso 1 calc R
C65 C 0.1139(5) 0.0170(8) 0.0587(5) 0.199(9) Uani 1 d .
H65A H 0.0924(5) -0.0187(8) 0.0622(5) 0.298 Uiso 1 calc R
H65B H 0.1266(5) 0.0071(8) 0.0258(5) 0.298 Uiso 1 calc R
H65C H 0.0967(5) 0.0593(8) 0.0511(5) 0.298 Uiso 1 calc R
C66 C 0.1926(5) 0.0755(10) 0.1202(6) 0.208(10) Uani 1 d .
H66A H 0.2168(5) 0.0743(10) 0.1589(6) 0.311 Uiso 1 calc R
H66B H 0.1773(5) 0.1193(10) 0.1142(6) 0.311 Uiso 1 calc R
H66C H 0.2073(5) 0.0672(10) 0.0889(6) 0.311 Uiso 1 calc R
C67 C 0.2011(4) -0.0400(7) 0.2422(5) 0.150(6) Uani 1 d .
H67A H 0.2140(4) 0.0008(7) 0.2638(5) 0.225 Uiso 1 calc R
H67B H 0.2173(4) -0.0493(7) 0.2125(5) 0.225 Uiso 1 calc R
H67C H 0.2058(4) -0.0773(7) 0.2700(5) 0.225 Uiso 1 calc R

loop_
_atom_type_symbol
_atom_type_description
_atom_type_scat_dispersion_real
_atom_type_scat_dispersion_imag
_atom_type_scat_source
C C 0.0033 0.0016 'International Tables Vol C Tables 4.2.6.8 and 6.1.1.4'
H H 0.0000 0.0000 'International Tables Vol C Tables 4.2.6.8 and 6.1.1.4'
N N 0.0061 0.0033 'International Tables Vol C Tables 4.2.6.8 and 6.1.1.4'
Gd Gd -0.1653 3.9035 'International Tables Vol C Tables 4.2.6.8 and 6.1.1.4'
O O 0.0106 0.0060 'International Tables Vol C Tables 4.2.6.8 and 6.1.1.4'

loop_
_geom_angle_atom_site_label_1
_geom_angle_atom_site_label_2
_geom_angle_atom_site_label_3
_geom_angle
_geom_angle_site_symmetry_1
O11 Gd1 O32 81.3(2) .
O11 Gd1 O42 157.8(2) .
O32 Gd1 O42 120.7(2) .
O11 Gd1 O61 97.0(2) .
O32 Gd1 O61 81.7(2) .
O42 Gd1 O61 84.1(2) .
O11 Gd1 O62 79.9(2) .
O32 Gd1 O62 130.2(2) .
O42 Gd1 O62 82.5(2) .
O61 Gd1 O62 55.7(2) .
O11 Gd1 O21 111.35(15) .
O32 Gd1 O21 78.8(2) .
O42 Gd1 O21 78.8(2) .
O61 Gd1 O21 142.3(2) .
O62 Gd1 O21 150.9(2) .
O11 Gd1 O12 82.80(14) .
O32 Gd1 O12 137.2(2) .
O42 Gd1 O12 82.18(14) .
O61 Gd1 O12 139.7(2) .
O62 Gd1 O12 85.0(2) .
O21 Gd1 O12 70.67(15) .
O11 Gd1 C61 88.4(2) .
O32 Gd1 C61 107.0(2) .
O42 Gd1 C61 82.1(2) .
O61 Gd1 C61 28.3(2) .
O62 Gd1 C61 27.4(2) .
O21 Gd1 C61 160.2(2) .
O12 Gd1 C61 111.9(3) .
O11 Gd1 Gd2 106.87(10) .
O32 Gd1 Gd2 113.58(13) .
O42 Gd1 Gd2 69.09(11) .
O61 Gd1 Gd2 153.09(12) .
O62 Gd1 Gd2 115.92(13) .
O21 Gd1 Gd2 35.99(9) .
O12 Gd1 Gd2 36.74(12) .
C61 Gd1 Gd2 138.1(2) .
O22 Gd2 O41 159.4(2) .
O22 Gd2 O31 82.6(2) .
O41 Gd2 O31 117.9(2) .
O22 Gd2 O52 99.8(2) .
O41 Gd2 O52 83.0(2) .
O31 Gd2 O52 81.4(2) .
O22 Gd2 O51 77.9(2) .
O41 Gd2 O51 87.3(2) .
O31 Gd2 O51 127.8(2) .
O52 Gd2 O51 55.6(2) .
O22 Gd2 O21 82.88(14) .
O41 Gd2 O21 81.50(14) .
O31 Gd2 O21 140.3(2) .
O52 Gd2 O21 137.5(2) .
O51 Gd2 O21 84.3(2) .
O22 Gd2 O12 109.44(14) .
O41 Gd2 O12 77.4(2) .
O31 Gd2 O12 80.7(2) .
O52 Gd2 O12 143.2(2) .
O51 Gd2 O12 151.44(15) .
O21 Gd2 O12 69.81(14) .
O22 Gd2 C51 88.7(2) .
O41 Gd2 C51 84.7(2) .
O31 Gd2 C51 104.9(2) .
O52 Gd2 C51 27.6(2) .
O51 Gd2 C51 28.1(2) .
O21 Gd2 C51 111.4(3) .
O12 Gd2 C51 161.7(2) .
O22 Gd2 Gd1 105.42(10) .
O41 Gd2 Gd1 68.12(11) .
O31 Gd2 Gd1 116.24(13) .
O52 Gd2 Gd1 150.65(14) .
O51 Gd2 Gd1 115.47(12) .
O21 Gd2 Gd1 35.55(11) .
O12 Gd2 Gd1 36.28(9) .
C51 Gd2 Gd1 137.7(2) .
C11 O11 Gd1 143.1(5) 2
C11 O12 Gd1 122.3(4) .
C11 O12 Gd2 128.7(4) .
Gd1 O12 Gd2 107.0(2) .
C11 N11 C13 122.1(6) .
C11 N11 C12 120.3(5) .
C13 N11 C12 117.4(5) .
O11 C11 O12 122.1(6) 2
O11 C11 N11 119.0(7) 2
O12 C11 N11 118.9(5) .
N11 C12 C17 113.2(7) .
N11 C12 C14 111.3(6) .
C17 C12 C14 113.6(7) .
N11 C13 C16 112.9(7) .
N11 C13 C15 112.1(6) .
C16 C13 C15 111.1(6) .
C21 O21 Gd1 126.8(4) .
C21 O21 Gd2 123.5(4) .
Gd1 O21 Gd2 108.5(2) .
C21 O22 Gd2 144.3(5) 2
C21 N21 C23 122.3(6) .
C21 N21 C22 119.5(6) .
C23 N21 C22 118.1(6) .
O22 C21 O21 121.0(6) 2
O22 C21 N21 118.0(7) 2
O21 C21 N21 121.0(6) .
N21 C22 C25 110.8(6) .
N21 C22 C24 112.1(7) .
C25 C22 C24 112.4(7) .
N21 C23 C27 113.2(7) .
N21 C23 C26 114.0(8) .
C27 C23 C26 110.6(7) .
C31 O31 Gd2 139.0(4) .
C31 O32 Gd1 147.1(5) 2
C31 N31 C33 122.5(6) .
C31 N31 C32 118.1(6) .
C33 N31 C32 119.4(6) .
O32 C31 O31 123.4(6) 2
O32 C31 N31 119.7(6) 2
O31 C31 N31 116.8(6) .
C34 C32 N31 114.9(7) .
C34 C32 C35 116.7(7) .
N31 C32 C35 109.1(9) .
C37 C33 N31 116.2(8) .
C37 C33 C36 119.5(10) .
N31 C33 C36 112.1(9) .
C41 O41 Gd2 139.6(4) .
C41 O42 Gd1 137.1(4) .
C41 N41 C42 119.7(6) .
C41 N41 C43 118.3(6) .
C42 N41 C43 122.0(6) .
O41 C41 O42 124.3(6) .
O41 C41 N41 118.1(6) .
O42 C41 N41 117.5(7) .
C45 C42 C44 130.3(11) .
C45 C42 N41 114.7(10) .
C44 C42 N41 113.9(11) .
C46 C43 C47 130.3(10) .
C46 C43 N41 115.2(10) .
C47 C43 N41 112.4(10) .
C51 O51 Gd2 91.2(6) .
C51 O52 Gd2 92.1(6) .
C51 N51 C52 121.3(10) .
C51 N51 C53 117.2(10) .
C52 N51 C53 121.4(10) .
O52 C51 O51 121.1(10) .
O52 C51 N51 121.0(9) .
O51 C51 N51 117.8(10) .
O52 C51 Gd2 60.3(6) .
O51 C51 Gd2 60.8(5) .
N51 C51 Gd2 175.8(6) .
N51 C52 C56 112.1(12) .
N51 C52 C57 110.8(9) .
C56 C52 C57 114.9(11) .
N51 C53 C55 112.6(9) .
N51 C53 C54 109.7(9) .
C55 C53 C54 118.9(13) .
C61 O61 Gd1 93.5(5) .
C61 O62 Gd1 92.2(6) .
C61 N61 C62 123.6(12) .
C61 N61 C63 118.2(10) .
C62 N61 C63 118.2(11) .
O62 C61 O61 118.6(9) .
O62 C61 N61 122.2(11) .
O61 C61 N61 119.2(10) .
O62 C61 Gd1 60.4(5) .
O61 C61 Gd1 58.2(5) .
N61 C61 Gd1 175.7(8) .
N61 C62 C66 111.4(11) .
N61 C62 C65 111.4(11) .
C66 C62 C65 116.4(16) .
N61 C63 C64 109.6(13) .
N61 C63 C67 111.3(12) .
C64 C63 C67 110.1(11) .

loop_
_geom_bond_atom_site_label_1
_geom_bond_atom_site_label_2
_geom_bond_distance
_geom_bond_site_symmetry_2
Gd1 O11 2.259(4) .
Gd1 O32 2.274(4) .
Gd1 O42 2.298(4) .
Gd1 O61 2.324(5) .
Gd1 O62 2.375(6) .
Gd1 O21 2.379(5) .
Gd1 O12 2.401(4) .
Gd1 C61 2.729(11) .
Gd1 Gd2 3.8809(10) .
Gd2 O22 2.288(4) .
Gd2 O41 2.294(4) .
Gd2 O31 2.304(5) .
Gd2 O52 2.364(5) .
Gd2 O51 2.373(5) .
Gd2 O21 2.404(4) .
Gd2 O12 2.427(5) .
Gd2 C51 2.719(12) .
O11 C11 1.263(6) 2
O12 C11 1.297(8) .
N11 C11 1.347(8) .
N11 C13 1.483(7) .
N11 C12 1.507(9) .
C11 O11 1.263(6) 2
C12 C17 1.510(10) .
C12 C14 1.533(10) .
C13 C16 1.496(10) .
C13 C15 1.501(9) .
O21 C21 1.301(8) .
O22 C21 1.277(7) 2
N21 C21 1.324(8) .
N21 C23 1.446(9) .
N21 C22 1.486(8) .
C21 O22 1.277(7) 2
C22 C25 1.512(11) .
C22 C24 1.546(12) .
C23 C27 1.498(11) .
C23 C26 1.544(10) .
O31 C31 1.282(8) .
O32 C31 1.256(7) 2
N31 C31 1.357(8) .
N31 C33 1.498(10) .
N31 C32 1.502(10) .
C31 O32 1.256(7) 2
C32 C34 1.484(13) .
C32 C35 1.571(13) .
C33 C37 1.452(13) .
C33 C36 1.508(12) .
O41 C41 1.255(8) .
O42 C41 1.256(8) .
N41 C41 1.378(7) .
N41 C42 1.498(11) .
N41 C43 1.541(11) .
C42 C45 1.397(15) .
C42 C44 1.434(14) .
C43 C46 1.43(2) .
C43 C47 1.47(2) .
O51 C51 1.280(10) .
O52 C51 1.259(11) .
N51 C51 1.384(11) .
N51 C52 1.434(12) .
N51 C53 1.498(12) .
C52 C56 1.513(13) .
C52 C57 1.515(13) .
C53 C55 1.511(15) .
C53 C54 1.539(14) .
O61 C61 1.296(11) .
O62 C61 1.256(10) .
N61 C61 1.368(12) .
N61 C62 1.432(15) .
N61 C63 1.44(2) .
C62 C66 1.48(2) .
C62 C65 1.543(13) .
C63 C64 1.472(15) .
C63 C67 1.519(13) .
